data_7244165
loop_
_publ_author_name
'Li, Xin'
'Zhuang, Yongbing'
'Ran, Qichao'
'Liu, Xiangyang'

_publ_section_title
;
 Oxidative evolution of <i>Z</i>/<i>E</i>-diaminotetraphenylethylene.
;
_journal_issue 4
_journal_name_full 'Physical chemistry chemical physics : PCCP'
_journal_page_first 1960
_journal_page_last 1964
_journal_paper_doi 10.1039/d1cp05303e
_journal_volume 24
_journal_year 2022
_chemical_formula_moiety 'C26 H22 N2 O'
_chemical_formula_sum 'C26 H22 N2 O'
_chemical_formula_weight 378.45
_space_group_crystal_system tetragonal
_space_group_IT_number 96
_space_group_name_Hall 'P 4nw 2abw'
_space_group_name_H-M_alt 'P 43 21 2'
_atom_sites_solution_hydrogens mixed
_atom_sites_solution_primary dual
_audit_creation_date 2021-01-25
_audit_creation_method
;
Olex2 1.2
(compiled 2018.05.29 svn.r3508 for OlexSys, GUI svn.r5506)
;
_audit_update_record
;
2021-11-03 deposited with the CCDC.	2022-01-04 downloaded from the CCDC.
;
_cell_angle_alpha 90
_cell_angle_beta 90
_cell_angle_gamma 90
_cell_formula_units_Z 8
_cell_length_a 10.1318(5)
_cell_length_b 10.1318(5)
_cell_length_c 39.042(4)
_cell_measurement_reflns_used 1204
_cell_measurement_temperature 293(2)
_cell_measurement_theta_max 22.6250
_cell_measurement_theta_min 3.2340
_cell_volume 4007.8(5)
_computing_cell_refinement
;
CrysAlisPro, Agilent Technologies,
Version 1.171.37.34 (release 22-05-2014 CrysAlis171 .NET)
(compiled May 22 2014,16:03:01)
;
_computing_data_collection
;
CrysAlisPro, Agilent Technologies,
Version 1.171.37.34 (release 22-05-2014 CrysAlis171 .NET)
(compiled May 22 2014,16:03:01)
;
_computing_data_reduction
;
CrysAlisPro, Agilent Technologies,
Version 1.171.37.34 (release 22-05-2014 CrysAlis171 .NET)
(compiled May 22 2014,16:03:01)
;
_computing_molecular_graphics 'Olex2 (Dolomanov et al., 2009)'
_computing_publication_material 'Olex2 (Dolomanov et al., 2009)'
_computing_structure_refinement 'ShelXL (Sheldrick, 2015)'
_computing_structure_solution 'ShelXT (Sheldrick, 2015)'
_diffrn_ambient_temperature 293.15
_diffrn_detector 'CCD plate'
_diffrn_detector_area_resol_mean 16.0874
_diffrn_detector_type Eos
_diffrn_measured_fraction_theta_full 0.981
_diffrn_measured_fraction_theta_max 0.977
_diffrn_measurement_details
;
#__ type_ start__ end____ width___ exp.time_
  1 omega  -65.00  -36.20   0.3000  175.0000
omega____ theta____ kappa____ phi______ frames
    -      -15.3211 -178.0000  -60.0000 96

#__ type_ start__ end____ width___ exp.time_
  2 omega  -43.00   24.50   0.3000  175.0000
omega____ theta____ kappa____ phi______ frames
    -       17.3523  -77.0000  -90.0000 225
;
_diffrn_measurement_device 'four-circle diffractometer'
_diffrn_measurement_device_type 'Xcalibur, Eos'
_diffrn_measurement_method '\w scans'
_diffrn_orient_matrix_UB_11 -0.0685507000
_diffrn_orient_matrix_UB_12 0.0066858000
_diffrn_orient_matrix_UB_13 0.0033092000
_diffrn_orient_matrix_UB_21 0.0092416000
_diffrn_orient_matrix_UB_22 0.0680114000
_diffrn_orient_matrix_UB_23 0.0035662000
_diffrn_orient_matrix_UB_31 -0.0110621000
_diffrn_orient_matrix_UB_32 0.0151386000
_diffrn_orient_matrix_UB_33 -0.0174958000
_diffrn_radiation_monochromator graphite
_diffrn_radiation_probe x-ray
_diffrn_radiation_type MoK\a
_diffrn_radiation_wavelength 0.71073
_diffrn_reflns_av_R_equivalents 0.0351
_diffrn_reflns_av_unetI/netI 0.0747
_diffrn_reflns_Laue_measured_fraction_full 0.981
_diffrn_reflns_Laue_measured_fraction_max 0.977
_diffrn_reflns_limit_h_max 9
_diffrn_reflns_limit_h_min -12
_diffrn_reflns_limit_k_max 12
_diffrn_reflns_limit_k_min -12
_diffrn_reflns_limit_l_max 31
_diffrn_reflns_limit_l_min -47
_diffrn_reflns_number 8119
_diffrn_reflns_point_group_measured_fraction_full 0.985
_diffrn_reflns_point_group_measured_fraction_max 0.981
_diffrn_reflns_theta_full 25.242
_diffrn_reflns_theta_max 26.371
_diffrn_reflns_theta_min 2.843
_diffrn_source 'Enhance (Mo) X-ray Source'
_exptl_absorpt_coefficient_mu 0.077
_exptl_absorpt_correction_T_max 1.00000
_exptl_absorpt_correction_T_min 0.98394
_exptl_absorpt_correction_type multi-scan
_exptl_absorpt_process_details
;
CrysAlisPro, Agilent Technologies,
Version 1.171.37.34 (release 22-05-2014 CrysAlis171 .NET)
(compiled May 22 2014,16:03:01)
Empirical absorption correction using spherical harmonics,
 implemented in SCALE3 ABSPACK scaling algorithm.
;
_exptl_crystal_density_diffrn 1.254
_exptl_crystal_density_method 'not measured'
_exptl_crystal_F_000 1600
_exptl_crystal_size_max 0.35
_exptl_crystal_size_mid 0.3
_exptl_crystal_size_min 0.25
_refine_diff_density_max 0.285
_refine_diff_density_min -0.127
_refine_diff_density_rms 0.031
_refine_ls_abs_structure_details
;
 Flack x determined using 660 quotients [(I+)-(I-)]/[(I+)+(I-)]
 (Parsons, Flack and Wagner, Acta Cryst. B69 (2013) 249-259).
;
_refine_ls_abs_structure_Flack 0.7(10)
_refine_ls_extinction_method none
_refine_ls_goodness_of_fit_ref 0.996
_refine_ls_hydrogen_treatment mixed
_refine_ls_matrix_type full
_refine_ls_number_parameters 278
_refine_ls_number_reflns 4025
_refine_ls_number_restraints 0
_refine_ls_restrained_S_all 0.996
_refine_ls_R_factor_all 0.1054
_refine_ls_R_factor_gt 0.0564
_refine_ls_shift/su_max 0.001
_refine_ls_shift/su_mean 0.000
_refine_ls_structure_factor_coef Fsqd
_refine_ls_weighting_details 'w=1/[\s^2^(Fo^2^)+(0.0370P)^2^] where P=(Fo^2^+2Fc^2^)/3'
_refine_ls_weighting_scheme calc
_refine_ls_wR_factor_gt 0.0913
_refine_ls_wR_factor_ref 0.1058
_reflns_Friedel_coverage 0.665
_reflns_Friedel_fraction_full 0.992
_reflns_Friedel_fraction_max 0.985
_reflns_number_gt 2513
_reflns_number_total 4025
_reflns_threshold_expression 'I > 2\s(I)'
_cod_data_source_file d1cp05303e2.cif
_cod_data_source_block O-2NH2-TPE
_cod_depositor_comments 'Adding full bibliography for 7244164--7244166.cif.'
_cod_original_cell_volume 4007.7(6)
_cod_database_code 7244165
_shelx_shelxl_version_number 2014/7
_chemical_oxdiff_formula c12h12n2o3br1
_shelx_space_group_comment
;
The symmetry employed for this shelxl refinement is uniquely defined
by the following loop, which should always be used as a source of
symmetry information in preference to the above space-group names.
They are only intended as comments.
;
_shelx_estimated_absorpt_t_max 0.981
_shelx_estimated_absorpt_t_min 0.974
_reflns_odcompleteness_completeness 96.86
_reflns_odcompleteness_iscentric 1
_reflns_odcompleteness_theta 26.32
_olex2_refinement_description
;
1. Fixed Uiso
 At 1.2 times of:
  All C(H) groups
2.a Aromatic/amide H refined with riding coordinates:
 C4(H4), C5(H5), C6(H6), C7(H7), C8(H8), C10(H10), C11(H11), C13(H13),
 C14(H14), C16(H16), C17(H17), C19(H19), C20(H20), C22(H22), C23(H23), C24(H24),
  C25(H25), C26(H26)
;
_olex2_submission_special_instructions 'No special instructions were received'

loop_
_space_group_symop_operation_xyz
'x, y, z'
'-y+1/2, x+1/2, z+3/4'
'-x, -y, z+1/2'
'y+1/2, -x+1/2, z+1/4'
'x+1/2, -y+1/2, -z+1/4'
'-x+1/2, y+1/2, -z+3/4'
'y, x, -z'
'-y, -x, -z+1/2'

loop_
_atom_site_label
_atom_site_type_symbol
_atom_site_fract_x
_atom_site_fract_y
_atom_site_fract_z
_atom_site_U_iso_or_equiv
_atom_site_adp_type
_atom_site_occupancy
_atom_site_site_symmetry_order
_atom_site_calc_flag
_atom_site_refinement_flags_posn
_atom_site_refinement_flags_adp
_atom_site_refinement_flags_occupancy
_atom_site_disorder_assembly
_atom_site_disorder_group
O1 O 0.4020(3) 0.1601(2) 0.49194(6) 0.0527(7) Uani 1 1 d . . . . .
N1 N 0.2999(4) -0.2819(4) 0.36791(11) 0.0687(11) Uani 1 1 d . . . . .
H1A H 0.346(4) -0.283(4) 0.3449(11) 0.089(16) Uiso 1 1 d . . . . .
H1B H 0.200(7) -0.282(7) 0.3664(16) 0.21(3) Uiso 1 1 d . . . . .
N2 N 1.1264(3) 0.1496(4) 0.45556(9) 0.0616(10) Uani 1 1 d . . . . .
H2A H 1.188(4) 0.072(4) 0.4581(10) 0.079(13) Uiso 1 1 d . . . . .
H2B H 1.134(6) 0.242(6) 0.4684(14) 0.17(3) Uiso 1 1 d . . . . .
C1 C 0.4843(3) 0.1463(3) 0.46925(9) 0.0375(8) Uani 1 1 d . . . . .
C2 C 0.5754(3) 0.0231(3) 0.46975(8) 0.0361(8) Uani 1 1 d . . . . .
C3 C 0.4866(3) 0.2465(3) 0.44112(9) 0.0382(8) Uani 1 1 d . . . . .
C4 C 0.4126(4) 0.3613(3) 0.44573(10) 0.0506(10) Uani 1 1 d . . . . .
H4 H 0.3638 0.3724 0.4657 0.061 Uiso 1 1 calc R . . . .
C5 C 0.4112(4) 0.4587(4) 0.42102(11) 0.0661(12) Uani 1 1 d . . . . .
H5 H 0.3621 0.5350 0.4245 0.079 Uiso 1 1 calc R . . . .
C6 C 0.4827(4) 0.4429(4) 0.39111(11) 0.0655(12) Uani 1 1 d . . . . .
H6 H 0.4818 0.5085 0.3744 0.079 Uiso 1 1 calc R . . . .
C7 C 0.5546(4) 0.3306(4) 0.38628(10) 0.0586(11) Uani 1 1 d . . . . .
H7 H 0.6024 0.3197 0.3661 0.070 Uiso 1 1 calc R . . . .
C8 C 0.5572(4) 0.2337(4) 0.41074(9) 0.0509(10) Uani 1 1 d . . . . .
H8 H 0.6071 0.1580 0.4070 0.061 Uiso 1 1 calc R . . . .
C9 C 0.5101(3) -0.0635(3) 0.44177(8) 0.0375(8) Uani 1 1 d . . . . .
C10 C 0.5691(4) -0.1016(3) 0.41108(9) 0.0465(9) Uani 1 1 d . . . . .
H10 H 0.6566 -0.0790 0.4070 0.056 Uiso 1 1 calc R . . . .
C11 C 0.5002(4) -0.1725(3) 0.38657(9) 0.0504(10) Uani 1 1 d . . . . .
H11 H 0.5427 -0.1976 0.3665 0.061 Uiso 1 1 calc R . . . .
C12 C 0.3696(4) -0.2067(3) 0.39141(10) 0.0481(10) Uani 1 1 d . . . . .
C13 C 0.3102(4) -0.1704(4) 0.42211(10) 0.0523(10) Uani 1 1 d . . . . .
H13 H 0.2228 -0.1933 0.4262 0.063 Uiso 1 1 calc R . . . .
C14 C 0.3793(3) -0.1014(3) 0.44622(9) 0.0456(9) Uani 1 1 d . . . . .
H14 H 0.3370 -0.0788 0.4665 0.055 Uiso 1 1 calc R . . . .
C15 C 0.7211(3) 0.0579(3) 0.46421(8) 0.0365(8) Uani 1 1 d . . . . .
C16 C 0.7695(3) 0.1847(3) 0.46857(9) 0.0427(9) Uani 1 1 d . . . . .
H16 H 0.7106 0.2524 0.4736 0.051 Uiso 1 1 calc R . . . .
C17 C 0.9025(3) 0.2144(4) 0.46574(9) 0.0451(9) Uani 1 1 d . . . . .
H17 H 0.9309 0.3012 0.4682 0.054 Uiso 1 1 calc R . . . .
C18 C 0.9927(3) 0.1163(4) 0.45933(8) 0.0419(9) Uani 1 1 d . . . . .
C19 C 0.9479(3) -0.0127(4) 0.45601(8) 0.0463(9) Uani 1 1 d . . . . .
H19 H 1.0078 -0.0806 0.4521 0.056 Uiso 1 1 calc R . . . .
C20 C 0.8148(3) -0.0405(3) 0.45851(8) 0.0425(9) Uani 1 1 d . . . . .
H20 H 0.7868 -0.1275 0.4563 0.051 Uiso 1 1 calc R . . . .
C21 C 0.5699(3) -0.0447(3) 0.50490(9) 0.0404(9) Uani 1 1 d . . . . .
C22 C 0.5855(4) 0.0292(4) 0.53478(10) 0.0539(10) Uani 1 1 d . . . . .
H22 H 0.5962 0.1202 0.5332 0.065 Uiso 1 1 calc R . . . .
C23 C 0.5855(4) -0.0303(5) 0.56670(10) 0.0687(13) Uani 1 1 d . . . . .
H23 H 0.5954 0.0210 0.5863 0.082 Uiso 1 1 calc R . . . .
C24 C 0.5709(4) -0.1652(5) 0.56963(12) 0.0699(13) Uani 1 1 d . . . . .
H24 H 0.5692 -0.2049 0.5911 0.084 Uiso 1 1 calc R . . . .
C25 C 0.5588(4) -0.2402(4) 0.54050(11) 0.0615(12) Uani 1 1 d . . . . .
H25 H 0.5511 -0.3315 0.5422 0.074 Uiso 1 1 calc R . . . .
C26 C 0.5579(3) -0.1806(4) 0.50842(10) 0.0500(10) Uani 1 1 d . . . . .
H26 H 0.5492 -0.2327 0.4889 0.060 Uiso 1 1 calc R . . . .

loop_
_atom_site_aniso_label
_atom_site_aniso_U_11
_atom_site_aniso_U_22
_atom_site_aniso_U_33
_atom_site_aniso_U_23
_atom_site_aniso_U_13
_atom_site_aniso_U_12
O1 0.0542(17) 0.0491(16) 0.0548(16) -0.0010(13) 0.0145(14) 0.0078(12)
N1 0.069(3) 0.078(3) 0.060(3) -0.015(2) -0.017(2) 0.001(2)
N2 0.0397(19) 0.080(3) 0.066(2) 0.004(2) 0.0036(18) -0.002(2)
C1 0.0322(19) 0.041(2) 0.039(2) -0.0070(18) 0.0046(18) -0.0016(15)
C2 0.0343(19) 0.0363(19) 0.038(2) -0.0030(16) 0.0044(17) -0.0012(15)
C3 0.037(2) 0.038(2) 0.040(2) -0.0037(18) -0.0004(18) -0.0024(16)
C4 0.050(2) 0.043(2) 0.059(2) 0.000(2) 0.002(2) 0.0056(18)
C5 0.076(3) 0.044(2) 0.079(3) 0.006(2) 0.002(3) 0.017(2)
C6 0.081(3) 0.053(3) 0.063(3) 0.016(2) -0.004(3) 0.000(2)
C7 0.070(3) 0.053(3) 0.053(3) 0.005(2) 0.005(2) 0.001(2)
C8 0.056(2) 0.041(2) 0.056(2) 0.001(2) 0.004(2) 0.0062(19)
C9 0.039(2) 0.0353(19) 0.038(2) 0.0007(17) 0.0014(18) 0.0029(16)
C10 0.048(2) 0.043(2) 0.049(2) 0.0026(19) 0.005(2) 0.0006(18)
C11 0.061(3) 0.051(2) 0.040(2) -0.0080(19) -0.002(2) 0.004(2)
C12 0.053(3) 0.041(2) 0.051(3) -0.001(2) -0.016(2) 0.0010(19)
C13 0.044(2) 0.058(3) 0.056(3) -0.009(2) -0.003(2) -0.0035(19)
C14 0.042(2) 0.045(2) 0.050(2) -0.0044(19) -0.0005(19) 0.0008(18)
C15 0.0336(19) 0.041(2) 0.035(2) 0.0022(18) 0.0014(17) 0.0021(16)
C16 0.038(2) 0.039(2) 0.052(2) -0.0048(19) 0.0015(18) 0.0015(17)
C17 0.045(2) 0.041(2) 0.050(2) -0.0044(19) 0.000(2) -0.0076(18)
C18 0.0310(18) 0.059(2) 0.036(2) 0.0043(19) 0.0009(17) -0.0041(19)
C19 0.037(2) 0.052(2) 0.050(2) 0.003(2) 0.0037(18) 0.0089(18)
C20 0.043(2) 0.038(2) 0.047(2) -0.0005(18) 0.0032(18) -0.0023(17)
C21 0.0298(18) 0.048(2) 0.043(2) 0.0024(19) 0.0009(17) -0.0004(16)
C22 0.052(2) 0.062(3) 0.047(2) 0.003(2) -0.005(2) -0.013(2)
C23 0.068(3) 0.095(4) 0.043(3) 0.002(3) -0.005(2) -0.015(3)
C24 0.058(3) 0.090(4) 0.062(3) 0.026(3) -0.006(2) -0.007(3)
C25 0.057(3) 0.056(3) 0.072(3) 0.027(3) 0.001(2) 0.003(2)
C26 0.045(2) 0.047(2) 0.058(3) 0.002(2) 0.000(2) 0.0050(19)

loop_
_atom_type_symbol
_atom_type_description
_atom_type_scat_dispersion_real
_atom_type_scat_dispersion_imag
_atom_type_scat_source
C C 0.0033 0.0016 'International Tables Vol C Tables 4.2.6.8 and 6.1.1.4'
H H 0.0000 0.0000 'International Tables Vol C Tables 4.2.6.8 and 6.1.1.4'
N N 0.0061 0.0033 'International Tables Vol C Tables 4.2.6.8 and 6.1.1.4'
O O 0.0106 0.0060 'International Tables Vol C Tables 4.2.6.8 and 6.1.1.4'

loop_
_geom_angle_atom_site_label_1
_geom_angle_atom_site_label_2
_geom_angle_atom_site_label_3
_geom_angle
_geom_angle_site_symmetry_1
_geom_angle_site_symmetry_3
_geom_angle_publ_flag
H1A N1 H1B 114(4) . . ?
C12 N1 H1A 111(2) . . ?
C12 N1 H1B 123(4) . . ?
H2A N2 H2B 127(4) . . ?
C18 N2 H2A 114(2) . . ?
C18 N2 H2B 103(3) . . ?
O1 C1 C2 119.2(3) . . ?
O1 C1 C3 117.7(3) . . ?
C3 C1 C2 123.1(3) . . ?
C9 C2 C1 101.1(3) . . ?
C15 C2 C1 112.7(3) . . ?
C15 C2 C9 116.2(3) . . ?
C15 C2 C21 105.3(3) . . ?
C21 C2 C1 110.4(3) . . ?
C21 C2 C9 111.2(3) . . ?
C4 C3 C1 117.6(3) . . ?
C8 C3 C1 124.8(3) . . ?
C8 C3 C4 117.6(3) . . ?
C3 C4 H4 119.6 . . ?
C5 C4 C3 120.8(3) . . ?
C5 C4 H4 119.6 . . ?
C4 C5 H5 119.9 . . ?
C4 C5 C6 120.2(4) . . ?
C6 C5 H5 119.9 . . ?
C5 C6 H6 120.3 . . ?
C7 C6 C5 119.5(4) . . ?
C7 C6 H6 120.3 . . ?
C6 C7 H7 119.6 . . ?
C6 C7 C8 120.8(4) . . ?
C8 C7 H7 119.6 . . ?
C3 C8 H8 119.4 . . ?
C7 C8 C3 121.2(3) . . ?
C7 C8 H8 119.4 . . ?
C10 C9 C2 125.5(3) . . ?
C14 C9 C2 118.4(3) . . ?
C14 C9 C10 116.1(3) . . ?
C9 C10 H10 119.3 . . ?
C11 C10 C9 121.5(4) . . ?
C11 C10 H10 119.3 . . ?
C10 C11 H11 119.4 . . ?
C12 C11 C10 121.2(4) . . ?
C12 C11 H11 119.4 . . ?
N1 C12 C13 119.7(4) . . ?
C11 C12 N1 122.4(4) . . ?
C11 C12 C13 117.8(4) . . ?
C12 C13 H13 119.7 . . ?
C14 C13 C12 120.5(4) . . ?
C14 C13 H13 119.7 . . ?
C9 C14 H14 118.5 . . ?
C13 C14 C9 122.9(3) . . ?
C13 C14 H14 118.5 . . ?
C16 C15 C2 122.5(3) . . ?
C16 C15 C20 116.2(3) . . ?
C20 C15 C2 120.9(3) . . ?
C15 C16 H16 118.8 . . ?
C17 C16 C15 122.4(3) . . ?
C17 C16 H16 118.8 . . ?
C16 C17 H17 119.8 . . ?
C18 C17 C16 120.3(3) . . ?
C18 C17 H17 119.8 . . ?
C17 C18 N2 119.2(4) . . ?
C17 C18 C19 118.7(3) . . ?
C19 C18 N2 122.1(3) . . ?
C18 C19 H19 119.9 . . ?
C20 C19 C18 120.3(3) . . ?
C20 C19 H19 119.9 . . ?
C15 C20 H20 119.0 . . ?
C19 C20 C15 122.0(3) . . ?
C19 C20 H20 119.0 . . ?
C22 C21 C2 120.2(3) . . ?
C26 C21 C2 122.3(3) . . ?
C26 C21 C22 117.3(3) . . ?
C21 C22 H22 119.4 . . ?
C23 C22 C21 121.3(4) . . ?
C23 C22 H22 119.4 . . ?
C22 C23 H23 119.8 . . ?
C24 C23 C22 120.4(4) . . ?
C24 C23 H23 119.8 . . ?
C23 C24 H24 120.3 . . ?
C25 C24 C23 119.3(4) . . ?
C25 C24 H24 120.3 . . ?
C24 C25 H25 119.8 . . ?
C24 C25 C26 120.4(4) . . ?
C26 C25 H25 119.8 . . ?
C21 C26 C25 121.3(4) . . ?
C21 C26 H26 119.4 . . ?
C25 C26 H26 119.4 . . ?

loop_
_geom_bond_atom_site_label_1
_geom_bond_atom_site_label_2
_geom_bond_distance
_geom_bond_site_symmetry_2
_geom_bond_publ_flag
O1 C1 1.225(4) . ?
N1 H1A 1.01(4) . ?
N1 H1B 1.01(7) . ?
N1 C12 1.386(5) . ?
N2 H2A 1.01(4) . ?
N2 H2B 1.06(6) . ?
N2 C18 1.404(5) . ?
C1 C2 1.553(4) . ?
C1 C3 1.495(5) . ?
C2 C9 1.549(4) . ?
C2 C15 1.533(4) . ?
C2 C21 1.536(4) . ?
C3 C4 1.396(5) . ?
C3 C8 1.391(5) . ?
C4 H4 0.9300 . ?
C4 C5 1.379(5) . ?
C5 H5 0.9300 . ?
C5 C6 1.383(5) . ?
C6 H6 0.9300 . ?
C6 C7 1.364(5) . ?
C7 H7 0.9300 . ?
C7 C8 1.370(5) . ?
C8 H8 0.9300 . ?
C9 C10 1.393(4) . ?
C9 C14 1.391(5) . ?
C10 H10 0.9300 . ?
C10 C11 1.385(5) . ?
C11 H11 0.9300 . ?
C11 C12 1.381(5) . ?
C12 C13 1.391(5) . ?
C13 H13 0.9300 . ?
C13 C14 1.366(5) . ?
C14 H14 0.9300 . ?
C15 C16 1.386(4) . ?
C15 C20 1.395(4) . ?
C16 H16 0.9300 . ?
C16 C17 1.385(4) . ?
C17 H17 0.9300 . ?
C17 C18 1.373(5) . ?
C18 C19 1.390(5) . ?
C19 H19 0.9300 . ?
C19 C20 1.381(5) . ?
C20 H20 0.9300 . ?
C21 C22 1.395(5) . ?
C21 C26 1.389(5) . ?
C22 H22 0.9300 . ?
C22 C23 1.384(5) . ?
C23 H23 0.9300 . ?
C23 C24 1.380(6) . ?
C24 H24 0.9300 . ?
C24 C25 1.373(5) . ?
C25 H25 0.9300 . ?
C25 C26 1.391(5) . ?
C26 H26 0.9300 . ?

loop_
_geom_torsion_atom_site_label_1
_geom_torsion_atom_site_label_2
_geom_torsion_atom_site_label_3
_geom_torsion_atom_site_label_4
_geom_torsion
_geom_torsion_site_symmetry_1
_geom_torsion_site_symmetry_2
_geom_torsion_site_symmetry_3
_geom_torsion_site_symmetry_4
_geom_torsion_publ_flag
O1 C1 C2 C9 102.8(3) . . . . ?
O1 C1 C2 C15 -132.4(3) . . . . ?
O1 C1 C2 C21 -15.0(4) . . . . ?
O1 C1 C3 C4 11.7(5) . . . . ?
O1 C1 C3 C8 -168.5(3) . . . . ?
N1 C12 C13 C14 177.0(4) . . . . ?
N2 C18 C19 C20 -177.3(3) . . . . ?
C1 C2 C9 C10 116.4(3) . . . . ?
C1 C2 C9 C14 -59.8(4) . . . . ?
C1 C2 C15 C16 18.0(5) . . . . ?
C1 C2 C15 C20 -169.9(3) . . . . ?
C1 C2 C21 C22 -49.2(4) . . . . ?
C1 C2 C21 C26 135.0(3) . . . . ?
C1 C3 C4 C5 179.3(3) . . . . ?
C1 C3 C8 C7 -179.6(3) . . . . ?
C2 C1 C3 C4 -171.8(3) . . . . ?
C2 C1 C3 C8 8.0(5) . . . . ?
C2 C9 C10 C11 -176.0(3) . . . . ?
C2 C9 C14 C13 175.7(3) . . . . ?
C2 C15 C16 C17 175.7(3) . . . . ?
C2 C15 C20 C19 -175.1(3) . . . . ?
C2 C21 C22 C23 -177.8(3) . . . . ?
C2 C21 C26 C25 177.3(3) . . . . ?
C3 C1 C2 C9 -73.6(3) . . . . ?
C3 C1 C2 C15 51.2(4) . . . . ?
C3 C1 C2 C21 168.6(3) . . . . ?
C3 C4 C5 C6 0.5(6) . . . . ?
C4 C3 C8 C7 0.2(5) . . . . ?
C4 C5 C6 C7 0.0(6) . . . . ?
C5 C6 C7 C8 -0.3(6) . . . . ?
C6 C7 C8 C3 0.2(6) . . . . ?
C8 C3 C4 C5 -0.6(5) . . . . ?
C9 C2 C15 C16 134.0(3) . . . . ?
C9 C2 C15 C20 -53.9(4) . . . . ?
C9 C2 C21 C22 -160.6(3) . . . . ?
C9 C2 C21 C26 23.6(4) . . . . ?
C9 C10 C11 C12 0.9(5) . . . . ?
C10 C9 C14 C13 -0.9(5) . . . . ?
C10 C11 C12 N1 -177.5(3) . . . . ?
C10 C11 C12 C13 -1.5(5) . . . . ?
C11 C12 C13 C14 1.0(5) . . . . ?
C12 C13 C14 C9 0.2(5) . . . . ?
C14 C9 C10 C11 0.3(5) . . . . ?
C15 C2 C9 C10 -5.9(5) . . . . ?
C15 C2 C9 C14 177.8(3) . . . . ?
C15 C2 C21 C22 72.7(4) . . . . ?
C15 C2 C21 C26 -103.1(3) . . . . ?
C15 C16 C17 C18 -1.9(6) . . . . ?
C16 C15 C20 C19 -2.5(5) . . . . ?
C16 C17 C18 N2 178.1(3) . . . . ?
C16 C17 C18 C19 -0.5(5) . . . . ?
C17 C18 C19 C20 1.2(5) . . . . ?
C18 C19 C20 C15 0.3(6) . . . . ?
C20 C15 C16 C17 3.2(5) . . . . ?
C21 C2 C9 C10 -126.4(3) . . . . ?
C21 C2 C9 C14 57.4(4) . . . . ?
C21 C2 C15 C16 -102.5(4) . . . . ?
C21 C2 C15 C20 69.6(4) . . . . ?
C21 C22 C23 C24 0.5(6) . . . . ?
C22 C21 C26 C25 1.3(5) . . . . ?
C22 C23 C24 C25 1.2(7) . . . . ?
C23 C24 C25 C26 -1.6(6) . . . . ?
C24 C25 C26 C21 0.3(6) . . . . ?
C26 C21 C22 C23 -1.7(5) . . . . ?
